data_4107621
loop_
_publ_author_name
'Atsushi Kawachi'
'Atsushi Tani'
'Junpei Shimada'
'Yohsuke Yamamoto'

_publ_section_title
;
 Synthesis of B/Si Bidentate Lewis Acids,
 o-(Fluorosilyl)(dimesitylboryl)benzenes, and Their Fluoride Ion Affinity
;
_journal_name_full 'Journal of the American Chemical Society'
_journal_page_first 4222
_journal_page_last 4223
_journal_paper_doi 10.1021/ja710615r
_journal_volume 130
_journal_year 2008
_chemical_formula_moiety 'C42 H64 B F2 K O7 Si'
_chemical_formula_sum 'C42 H64 B F2 K O7 Si'
_chemical_formula_weight 796.93
_chemical_melting_point 428
_chemical_name_common Compound_7a
_chemical_name_systematic
; 
Potassium 18-Crown-6 [(2-(Fluorodimethylsilyl)phenyl]fluorodimesitylborate  
;
_space_group_IT_number 4
_symmetry_cell_setting monoclinic
_symmetry_space_group_name_Hall 'P 2yb'
_symmetry_space_group_name_H-M 'P 1 21 1'
_atom_sites_solution_hydrogens geom
_atom_sites_solution_primary direct
_atom_sites_solution_secondary difmap
_audit_creation_method SHELXL-97
_cell_angle_alpha 90.00
_cell_angle_beta 98.4780(10)
_cell_angle_gamma 90.00
_cell_formula_units_Z 4
_cell_length_a 11.5490(2)
_cell_length_b 21.1460(4)
_cell_length_c 18.4960(4)
_cell_measurement_temperature 173(2)
_cell_volume 4467.64(15)
_computing_structure_refinement 'SHELXL-97 (Sheldrick, 1997)'
_computing_structure_solution 'SHELXS-97 (Sheldrick, 1990)'
_diffrn_ambient_temperature 173(2)
_diffrn_measured_fraction_theta_full 0.994
_diffrn_measured_fraction_theta_max 0.994
_diffrn_radiation_monochromator graphite
_diffrn_radiation_source 'fine-focus sealed tube'
_diffrn_radiation_type MoK\a
_diffrn_radiation_wavelength 0.71069
_diffrn_reflns_av_R_equivalents 0.0000
_diffrn_reflns_av_sigmaI/netI 0.0282
_diffrn_reflns_limit_h_max 15
_diffrn_reflns_limit_h_min 0
_diffrn_reflns_limit_k_max 27
_diffrn_reflns_limit_k_min 0
_diffrn_reflns_limit_l_max 23
_diffrn_reflns_limit_l_min -24
_diffrn_reflns_number 10467
_diffrn_reflns_theta_full 27.50
_diffrn_reflns_theta_max 27.50
_diffrn_reflns_theta_min 1.11
_exptl_absorpt_coefficient_mu 0.199
_exptl_absorpt_correction_T_max 0.9428
_exptl_absorpt_correction_T_min 0.9247
_exptl_crystal_colour colorless
_exptl_crystal_density_diffrn 1.185
_exptl_crystal_description prism
_exptl_crystal_F_000 1712
_exptl_crystal_size_max 0.40
_exptl_crystal_size_mid 0.40
_exptl_crystal_size_min 0.30
_refine_diff_density_max 0.532
_refine_diff_density_min -0.917
_refine_diff_density_rms 0.219
_refine_ls_abs_structure_details 'Flack H D (1983), Acta Cryst. A39, 876-881'
_refine_ls_abs_structure_Flack 0.16(5)
_refine_ls_extinction_method none
_refine_ls_goodness_of_fit_ref 1.193
_refine_ls_hydrogen_treatment mixed
_refine_ls_matrix_type full
_refine_ls_number_parameters 989
_refine_ls_number_reflns 10467
_refine_ls_number_restraints 1
_refine_ls_restrained_S_all 1.193
_refine_ls_R_factor_all 0.0686
_refine_ls_R_factor_gt 0.0530
_refine_ls_shift/su_max 0.001
_refine_ls_shift/su_mean 0.000
_refine_ls_structure_factor_coef Fsqd
_refine_ls_weighting_details 'calc w=1/[\s^2^(Fo^2^)+(0.1022P)^2^+0.7796P] where P=(Fo^2^+2Fc^2^)/3'
_refine_ls_weighting_scheme calc
_refine_ls_wR_factor_gt 0.1408
_refine_ls_wR_factor_ref 0.1683
_reflns_number_gt 9394
_reflns_number_total 10467
_reflns_threshold_expression >2sigma(I)
_cod_data_source_file ja710615r-file003.cif
_cod_data_source_block Compound_7a
_cod_database_code 4107621

loop_
_symmetry_equiv_pos_as_xyz
'x, y, z'
'-x, y+1/2, -z'

loop_
_atom_site_label
_atom_site_type_symbol
_atom_site_fract_x
_atom_site_fract_y
_atom_site_fract_z
_atom_site_U_iso_or_equiv
_atom_site_adp_type
_atom_site_occupancy
_atom_site_symmetry_multiplicity
_atom_site_calc_flag
_atom_site_refinement_flags
C1 C -0.2290(3) 0.38131(16) 0.19339(18) 0.0272(6) Uani 1 1 d .
C2 C -0.2578(3) 0.31731(15) 0.20784(18) 0.0260(6) Uani 1 1 d .
C3 C -0.1660(3) 0.27739(18) 0.2379(2) 0.0345(7) Uani 1 1 d .
H3A H -0.1826 0.2340 0.2449 0.041 Uiso 1 1 calc R
C4 C -0.0524(3) 0.2986(2) 0.2576(2) 0.0403(8) Uani 1 1 d .
H4A H 0.0069 0.2704 0.2792 0.048 Uiso 1 1 calc R
C5 C -0.0254(3) 0.3618(2) 0.2457(2) 0.0381(8) Uani 1 1 d .
H5A H 0.0519 0.3772 0.2597 0.046 Uiso 1 1 calc R
C6 C -0.1126(3) 0.40166(18) 0.2133(2) 0.0340(7) Uani 1 1 d .
H6A H -0.0935 0.4443 0.2042 0.041 Uiso 1 1 calc R
C7 C -0.4643(4) 0.4619(2) 0.1949(3) 0.0449(9) Uani 1 1 d .
H7A H -0.4403 0.4620 0.2480 0.067 Uiso 1 1 calc R
H7B H -0.5276 0.4312 0.1822 0.067 Uiso 1 1 calc R
H7C H -0.4919 0.5042 0.1788 0.067 Uiso 1 1 calc R
C8 C -0.3680(5) 0.4413(2) 0.0477(2) 0.0486(10) Uani 1 1 d .
H8A H -0.3764 0.4853 0.0308 0.073 Uiso 1 1 calc R
H8B H -0.4406 0.4182 0.0311 0.073 Uiso 1 1 calc R
H8C H -0.3031 0.4214 0.0276 0.073 Uiso 1 1 calc R
C9 C -0.4840(3) 0.30519(16) 0.24650(18) 0.0265(6) Uani 1 1 d .
C10 C -0.6056(3) 0.29933(17) 0.22138(19) 0.0293(6) Uani 1 1 d .
C11 C -0.6887(3) 0.31106(18) 0.2674(2) 0.0337(7) Uani 1 1 d .
H11A H -0.7694 0.3066 0.2487 0.040 Uiso 1 1 calc R
C12 C -0.6569(3) 0.32894(18) 0.3396(2) 0.0357(8) Uani 1 1 d .
C13 C -0.5383(3) 0.33507(19) 0.3646(2) 0.0355(8) Uani 1 1 d .
H13A H -0.5145 0.3475 0.4139 0.043 Uiso 1 1 calc R
C14 C -0.4524(3) 0.32370(17) 0.32043(19) 0.0308(7) Uani 1 1 d .
C15 C -0.6537(3) 0.2802(2) 0.1439(2) 0.0400(9) Uani 1 1 d .
H15A H -0.7337 0.2643 0.1423 0.060 Uiso 1 1 calc R
H15B H -0.6043 0.2470 0.1276 0.060 Uiso 1 1 calc R
H15C H -0.6542 0.3170 0.1116 0.060 Uiso 1 1 calc R
C16 C -0.7465(4) 0.3410(3) 0.3905(3) 0.0530(11) Uani 1 1 d .
H16A H -0.7077 0.3396 0.4413 0.080 Uiso 1 1 calc R
H16B H -0.8074 0.3084 0.3829 0.080 Uiso 1 1 calc R
H16C H -0.7820 0.3827 0.3801 0.080 Uiso 1 1 calc R
C17 C -0.3270(4) 0.3316(3) 0.3570(2) 0.0469(10) Uani 1 1 d .
H17A H -0.2914 0.3676 0.3352 0.070 Uiso 1 1 calc R
H17B H -0.2827 0.2931 0.3502 0.070 Uiso 1 1 calc R
H17C H -0.3258 0.3392 0.4094 0.070 Uiso 1 1 calc R
C18 C -0.3915(3) 0.22084(16) 0.1540(2) 0.0293(7) Uani 1 1 d .
C19 C -0.3735(3) 0.20942(18) 0.0808(2) 0.0353(8) Uani 1 1 d .
C20 C -0.3608(4) 0.1478(2) 0.0554(3) 0.0486(11) Uani 1 1 d .
H20A H -0.3488 0.1419 0.0062 0.058 Uiso 1 1 calc R
C21 C -0.3651(4) 0.09489(19) 0.0998(3) 0.0518(12) Uani 1 1 d .
C22 C -0.3837(3) 0.10524(19) 0.1705(3) 0.0460(10) Uani 1 1 d .
H22A H -0.3888 0.0699 0.2016 0.055 Uiso 1 1 calc R
C23 C -0.3957(3) 0.16653(17) 0.1983(2) 0.0366(8) Uani 1 1 d .
C24 C -0.3671(5) 0.2620(2) 0.0260(2) 0.0492(10) Uani 1 1 d .
H24A H -0.3453 0.2444 -0.0190 0.074 Uiso 1 1 calc R
H24B H -0.3083 0.2931 0.0465 0.074 Uiso 1 1 calc R
H24C H -0.4437 0.2827 0.0152 0.074 Uiso 1 1 calc R
C25 C -0.3500(5) 0.0289(3) 0.0714(4) 0.0773(19) Uani 1 1 d .
H25A H -0.2666 0.0204 0.0713 0.116 Uiso 1 1 calc R
H25B H -0.3921 0.0252 0.0216 0.116 Uiso 1 1 calc R
H25C H -0.3816 -0.0019 0.1031 0.116 Uiso 1 1 calc R
C26 C -0.4105(5) 0.1697(2) 0.2781(3) 0.0535(11) Uani 1 1 d .
H26A H -0.3928 0.1283 0.3009 0.080 Uiso 1 1 calc R
H26B H -0.4913 0.1815 0.2823 0.080 Uiso 1 1 calc R
H26C H -0.3568 0.2015 0.3029 0.080 Uiso 1 1 calc R
C27 C 0.1598(4) 0.4510(3) 0.1239(4) 0.0627(14) Uani 1 1 d .
H27A H 0.2347 0.4338 0.1125 0.075 Uiso 1 1 calc R
H27B H 0.1204 0.4177 0.1489 0.075 Uiso 1 1 calc R
C28 C 0.1827(4) 0.5074(3) 0.1726(3) 0.0636(14) Uani 1 1 d .
H28A H 0.2377 0.4960 0.2169 0.076 Uiso 1 1 calc R
H28B H 0.2189 0.5414 0.1467 0.076 Uiso 1 1 calc R
C29 C 0.0926(5) 0.5794(3) 0.2442(3) 0.0562(12) Uani 1 1 d .
H29A H 0.1371 0.6141 0.2250 0.067 Uiso 1 1 calc R
H29B H 0.1378 0.5644 0.2906 0.067 Uiso 1 1 calc R
C30 C -0.0249(5) 0.6033(3) 0.2575(2) 0.0551(12) Uani 1 1 d .
H30A H -0.0722 0.5677 0.2721 0.066 Uiso 1 1 calc R
H30B H -0.0147 0.6346 0.2977 0.066 Uiso 1 1 calc R
C31 C -0.1973(4) 0.6542(2) 0.2008(3) 0.0485(10) Uani 1 1 d .
H31A H -0.1925 0.6841 0.2423 0.058 Uiso 1 1 calc R
H31B H -0.2482 0.6184 0.2103 0.058 Uiso 1 1 calc R
C32 C -0.2471(4) 0.6870(2) 0.1307(3) 0.0493(10) Uani 1 1 d .
H32A H -0.3207 0.7090 0.1370 0.059 Uiso 1 1 calc R
H32B H -0.1908 0.7188 0.1176 0.059 Uiso 1 1 calc R
C33 C -0.3106(4) 0.6695(2) 0.0060(3) 0.0495(11) Uani 1 1 d .
H33A H -0.2485 0.6963 -0.0096 0.059 Uiso 1 1 calc R
H33B H -0.3793 0.6966 0.0103 0.059 Uiso 1 1 calc R
C34 C -0.3444(4) 0.6178(2) -0.0492(3) 0.0537(11) Uani 1 1 d .
H34A H -0.4003 0.5885 -0.0310 0.064 Uiso 1 1 calc R
H34B H -0.3828 0.6364 -0.0958 0.064 Uiso 1 1 calc R
C35 C -0.2694(5) 0.5347(3) -0.1121(2) 0.0538(12) Uani 1 1 d .
H35A H -0.3067 0.5522 -0.1595 0.065 Uiso 1 1 calc R
H35B H -0.3250 0.5050 -0.0942 0.065 Uiso 1 1 calc R
C36 C -0.1588(5) 0.5006(3) -0.1219(2) 0.0571(13) Uani 1 1 d .
H36A H -0.1762 0.4670 -0.1591 0.068 Uiso 1 1 calc R
H36B H -0.1026 0.5305 -0.1389 0.068 Uiso 1 1 calc R
C37 C -0.0065(6) 0.4386(3) -0.0597(3) 0.0666(15) Uani 1 1 d .
H37A H 0.0497 0.4654 -0.0814 0.080 Uiso 1 1 calc R
H37B H -0.0262 0.4016 -0.0921 0.080 Uiso 1 1 calc R
C38 C 0.0481(5) 0.4165(2) 0.0152(3) 0.0639(14) Uani 1 1 d .
H38A H -0.0102 0.3927 0.0386 0.077 Uiso 1 1 calc R
H38B H 0.1148 0.3880 0.0109 0.077 Uiso 1 1 calc R
C39 C 0.0904(4) 0.6969(2) 0.0700(2) 0.0488(10) Uani 1 1 d .
H39A H 0.1764 0.6919 0.0750 0.059 Uiso 1 1 calc R
H39B H 0.0675 0.6995 0.1195 0.059 Uiso 1 1 calc R
C40 C 0.0516(5) 0.7550(3) 0.0264(4) 0.0681(15) Uani 1 1 d .
H40A H 0.1134 0.7879 0.0323 0.082 Uiso 1 1 calc R
H40B H -0.0209 0.7728 0.0408 0.082 Uiso 1 1 calc R
C41 C 0.0299(7) 0.7294(5) -0.0531(4) 0.103(3) Uani 1 1 d .
H41A H -0.0474 0.7432 -0.0785 0.124 Uiso 1 1 calc R
H41B H 0.0914 0.7443 -0.0811 0.124 Uiso 1 1 calc R
C42 C 0.0340(6) 0.6599(4) -0.0451(3) 0.086(2) Uani 1 1 d .
H42A H -0.0345 0.6405 -0.0755 0.103 Uiso 1 1 calc R
H42B H 0.1060 0.6430 -0.0612 0.103 Uiso 1 1 calc R
F1 F -0.2575(2) 0.50475(11) 0.16226(15) 0.0447(5) Uani 1 1 d .
F2 F -0.43989(18) 0.33911(10) 0.12752(11) 0.0302(4) Uani 1 1 d .
Si1 Si -0.33759(9) 0.43977(4) 0.14898(5) 0.0306(2) Uani 1 1 d .
B1 B -0.3934(3) 0.29372(18) 0.1865(2) 0.0263(7) Uani 1 1 d .
O1 O 0.0873(3) 0.46917(16) 0.0581(2) 0.0530(8) Uani 1 1 d .
O2 O 0.0766(3) 0.52913(16) 0.19287(18) 0.0486(7) Uani 1 1 d .
O3 O -0.0830(3) 0.63159(14) 0.19302(15) 0.0433(6) Uani 1 1 d .
O4 O -0.2695(3) 0.64079(14) 0.07436(16) 0.0431(6) Uani 1 1 d .
O5 O -0.2420(3) 0.58411(16) -0.06127(16) 0.0474(7) Uani 1 1 d .
O6 O -0.1092(3) 0.47356(16) -0.05389(17) 0.0516(8) Uani 1 1 d .
C43 C 0.2360(3) 0.87498(16) 0.31030(17) 0.0263(6) Uani 1 1 d .
C44 C 0.1182(3) 0.89349(18) 0.2914(2) 0.0342(7) Uani 1 1 d .
H44A H 0.0964 0.9353 0.3023 0.041 Uiso 1 1 calc R
C45 C 0.0332(3) 0.8526(2) 0.2576(2) 0.0364(8) Uani 1 1 d .
H45A H -0.0452 0.8667 0.2443 0.044 Uiso 1 1 calc R
C46 C 0.0640(3) 0.79038(19) 0.2430(2) 0.0358(8) Uani 1 1 d .
H46A H 0.0064 0.7613 0.2214 0.043 Uiso 1 1 calc R
C47 C 0.1794(3) 0.77177(17) 0.2607(2) 0.0315(7) Uani 1 1 d .
H47A H 0.1995 0.7294 0.2508 0.038 Uiso 1 1 calc R
C48 C 0.2681(3) 0.81266(15) 0.29260(17) 0.0244(6) Uani 1 1 d .
C49 C 0.4665(4) 0.9610(2) 0.3142(3) 0.0458(9) Uani 1 1 d .
H49A H 0.4430 0.9632 0.2612 0.069 Uiso 1 1 calc R
H49B H 0.5314 0.9310 0.3254 0.069 Uiso 1 1 calc R
H49C H 0.4917 1.0029 0.3329 0.069 Uiso 1 1 calc R
C50 C 0.3696(5) 0.9303(2) 0.4590(2) 0.0523(11) Uani 1 1 d .
H50A H 0.3715 0.9733 0.4790 0.078 Uiso 1 1 calc R
H50B H 0.4453 0.9098 0.4743 0.078 Uiso 1 1 calc R
H50C H 0.3077 0.9060 0.4771 0.078 Uiso 1 1 calc R
C51 C 0.4923(3) 0.81023(15) 0.25174(18) 0.0260(6) Uani 1 1 d .
C52 C 0.6149(3) 0.80529(16) 0.2750(2) 0.0292(7) Uani 1 1 d .
C53 C 0.6951(3) 0.82236(18) 0.2293(2) 0.0362(8) Uani 1 1 d .
H53A H 0.7764 0.8181 0.2466 0.043 Uiso 1 1 calc R
C54 C 0.6605(3) 0.84524(17) 0.1596(2) 0.0363(8) Uani 1 1 d .
C55 C 0.5416(3) 0.85109(18) 0.1362(2) 0.0345(7) Uani 1 1 d .
H55A H 0.5159 0.8672 0.0886 0.041 Uiso 1 1 calc R
C56 C 0.4580(3) 0.83407(17) 0.18029(18) 0.0290(6) Uani 1 1 d .
C57 C 0.6656(3) 0.7814(2) 0.3505(2) 0.0425(9) Uani 1 1 d .
H57A H 0.7463 0.7673 0.3501 0.064 Uiso 1 1 calc R
H57B H 0.6185 0.7459 0.3638 0.064 Uiso 1 1 calc R
H57C H 0.6647 0.8156 0.3862 0.064 Uiso 1 1 calc R
C58 C 0.7480(4) 0.8621(2) 0.1090(3) 0.0527(11) Uani 1 1 d .
H58A H 0.7810 0.9040 0.1218 0.079 Uiso 1 1 calc R
H58B H 0.7085 0.8625 0.0583 0.079 Uiso 1 1 calc R
H58C H 0.8110 0.8306 0.1141 0.079 Uiso 1 1 calc R
C59 C 0.3316(3) 0.8423(2) 0.1457(2) 0.0398(9) Uani 1 1 d .
H59A H 0.2906 0.8018 0.1461 0.060 Uiso 1 1 calc R
H59B H 0.3288 0.8569 0.0951 0.060 Uiso 1 1 calc R
H59C H 0.2937 0.8736 0.1734 0.060 Uiso 1 1 calc R
C60 C 0.4074(3) 0.71590(16) 0.33644(18) 0.0266(6) Uani 1 1 d .
C61 C 0.3865(3) 0.69778(18) 0.4072(2) 0.0323(7) Uani 1 1 d .
C62 C 0.3795(3) 0.6340(2) 0.4267(2) 0.0393(8) Uani 1 1 d .
H62A H 0.3661 0.6239 0.4748 0.047 Uiso 1 1 calc R
C63 C 0.3915(3) 0.58488(18) 0.3784(2) 0.0382(8) Uani 1 1 d .
C64 C 0.4106(3) 0.60192(18) 0.3087(2) 0.0354(7) Uani 1 1 d .
H64A H 0.4191 0.5695 0.2743 0.042 Uiso 1 1 calc R
C65 C 0.4179(3) 0.66558(16) 0.2872(2) 0.0297(7) Uani 1 1 d .
C66 C 0.3698(4) 0.7457(2) 0.4657(2) 0.0445(9) Uani 1 1 d .
H66A H 0.3464 0.7239 0.5080 0.067 Uiso 1 1 calc R
H66B H 0.3088 0.7759 0.4462 0.067 Uiso 1 1 calc R
H66C H 0.4435 0.7684 0.4808 0.067 Uiso 1 1 calc R
C67 C 0.3817(5) 0.5163(2) 0.3998(3) 0.0571(12) Uani 1 1 d .
H67A H 0.2989 0.5047 0.3963 0.086 Uiso 1 1 calc R
H67B H 0.4204 0.5102 0.4501 0.086 Uiso 1 1 calc R
H67C H 0.4194 0.4895 0.3668 0.086 Uiso 1 1 calc R
C68 C 0.4342(4) 0.6758(2) 0.2080(2) 0.0444(9) Uani 1 1 d .
H68A H 0.5142 0.6904 0.2060 0.067 Uiso 1 1 calc R
H68B H 0.3784 0.7077 0.1858 0.067 Uiso 1 1 calc R
H68C H 0.4206 0.6359 0.1811 0.067 Uiso 1 1 calc R
C69 C -0.1365(5) 1.0114(3) 0.2748(4) 0.081(2) Uani 1 1 d .
H69A H -0.2209 1.0060 0.2565 0.097 Uiso 1 1 calc R
H69B H -0.0928 0.9775 0.2537 0.097 Uiso 1 1 calc R
C70 C -0.0965(6) 1.0739(3) 0.2528(4) 0.086(2) Uani 1 1 d .
H70A H -0.1166 1.0793 0.1992 0.103 Uiso 1 1 calc R
H70B H -0.1354 1.1079 0.2771 0.103 Uiso 1 1 calc R
C71 C 0.0734(7) 1.1343(3) 0.2504(3) 0.087(2) Uani 1 1 d .
H71A H 0.0286 1.1704 0.2662 0.105 Uiso 1 1 calc R
H71B H 0.0652 1.1348 0.1963 0.105 Uiso 1 1 calc R
C72 C 0.2027(7) 1.1405(2) 0.2829(3) 0.078(2) Uani 1 1 d .
H72A H 0.2457 1.1015 0.2738 0.094 Uiso 1 1 calc R
H72B H 0.2387 1.1766 0.2603 0.094 Uiso 1 1 calc R
C73 C 0.3246(4) 1.1593(2) 0.3961(3) 0.0616(13) Uani 1 1 d .
H73A H 0.3596 1.1972 0.3765 0.074 Uiso 1 1 calc R
H73B H 0.3730 1.1221 0.3875 0.074 Uiso 1 1 calc R
C74 C 0.3218(4) 1.1671(2) 0.4760(3) 0.0573(12) Uani 1 1 d .
H74A H 0.3993 1.1813 0.5008 0.069 Uiso 1 1 calc R
H74B H 0.2629 1.1993 0.4841 0.069 Uiso 1 1 calc R
C75 C 0.2899(4) 1.1109(3) 0.5818(2) 0.0540(12) Uani 1 1 d .
H75A H 0.2291 1.1413 0.5921 0.065 Uiso 1 1 calc R
H75B H 0.3665 1.1256 0.6074 0.065 Uiso 1 1 calc R
C76 C 0.2635(4) 1.0475(3) 0.6083(2) 0.0578(13) Uani 1 1 d .
H76A H 0.3195 1.0162 0.5937 0.069 Uiso 1 1 calc R
H76B H 0.2708 1.0475 0.6623 0.069 Uiso 1 1 calc R
C77 C 0.1152(6) 0.9680(3) 0.5942(3) 0.0759(18) Uani 1 1 d .
H77A H 0.1291 0.9617 0.6478 0.091 Uiso 1 1 calc R
H77B H 0.1639 0.9373 0.5717 0.091 Uiso 1 1 calc R
C78 C -0.0099(7) 0.9576(3) 0.5660(4) 0.081(2) Uani 1 1 d .
H78A H -0.0352 0.9161 0.5829 0.097 Uiso 1 1 calc R
H78B H -0.0581 0.9909 0.5846 0.097 Uiso 1 1 calc R
C79 C -0.1446(6) 0.9518(4) 0.4580(4) 0.102(3) Uani 1 1 d .
H79A H -0.1908 0.9881 0.4720 0.123 Uiso 1 1 calc R
H79B H -0.1765 0.9127 0.4770 0.123 Uiso 1 1 calc R
C80 C -0.1543(6) 0.9483(4) 0.3775(5) 0.092(3) Uani 1 1 d .
H80A H -0.1045 0.9137 0.3634 0.110 Uiso 1 1 calc R
H80B H -0.2364 0.9396 0.3559 0.110 Uiso 1 1 calc R
F3 F 0.2579(2) 0.99805(11) 0.34879(14) 0.0420(5) Uani 1 1 d .
F4 F 0.44912(18) 0.83265(10) 0.37459(11) 0.0310(4) Uani 1 1 d .
Si2 Si 0.34046(8) 0.93407(4) 0.35822(5) 0.0289(2) Uani 1 1 d .
B2 B 0.4046(3) 0.79125(18) 0.3116(2) 0.0264(7) Uani 1 1 d .
O7 O 0.0329(4) 0.64541(19) 0.03023(19) 0.0626(10) Uani 1 1 d .
O8 O -0.1170(3) 1.0079(2) 0.3510(2) 0.0720(12) Uani 1 1 d .
O9 O 0.0292(4) 1.07740(18) 0.27400(18) 0.0629(10) Uani 1 1 d .
O10 O 0.2080(3) 1.15063(15) 0.35981(17) 0.0492(7) Uani 1 1 d .
O11 O 0.2925(3) 1.10788(15) 0.50489(16) 0.0468(7) Uani 1 1 d .
O12 O 0.1468(3) 1.03098(16) 0.57711(17) 0.0505(7) Uani 1 1 d .
O13 O -0.0257(4) 0.9591(2) 0.4890(2) 0.0687(11) Uani 1 1 d .
O14 O -0.0162(4) 1.1557(2) 0.4721(2) 0.0694(11) Uani 1 1 d .
K1 K -0.10078(7) 0.55050(4) 0.07205(4) 0.03350(17) Uani 1 1 d .
K2 K 0.09685(7) 1.05374(4) 0.42414(4) 0.03643(18) Uani 1 1 d .
C81 C -0.0408(8) 1.2144(4) 0.4365(4) 0.106(3) Uani 1 1 d .
H81A H -0.1197 1.2133 0.4071 0.127 Uiso 1 1 calc R
H81B H 0.0172 1.2230 0.4033 0.127 Uiso 1 1 calc R
C82 C -0.0354(9) 1.2638(4) 0.4924(6) 0.108(3) Uani 1 1 d .
H82A H -0.1059 1.2910 0.4844 0.130 Uiso 1 1 calc R
H82B H 0.0351 1.2905 0.4927 0.130 Uiso 1 1 calc R
C83 C -0.0298(7) 1.2262(5) 0.5630(4) 0.091(2) Uani 1 1 d .
H83A H 0.0490 1.2291 0.5922 0.110 Uiso 1 1 calc R
H83B H -0.0882 1.2420 0.5928 0.110 Uiso 1 1 calc R
C84 C -0.0560(5) 1.1609(3) 0.5398(3) 0.0710(17) Uani 1 1 d .
H84A H -0.0147 1.1307 0.5754 0.085 Uiso 1 1 calc R
H84B H -0.1412 1.1526 0.5347 0.085 Uiso 1 1 calc R

loop_
_atom_site_aniso_label
_atom_site_aniso_U_11
_atom_site_aniso_U_22
_atom_site_aniso_U_33
_atom_site_aniso_U_23
_atom_site_aniso_U_13
_atom_site_aniso_U_12
C1 0.0292(15) 0.0282(15) 0.0246(15) -0.0020(12) 0.0058(12) -0.0010(13)
C2 0.0265(14) 0.0233(14) 0.0282(15) 0.0016(11) 0.0039(11) 0.0009(12)
C3 0.0296(16) 0.0296(16) 0.044(2) 0.0039(14) 0.0043(14) 0.0045(14)
C4 0.0281(17) 0.042(2) 0.050(2) 0.0053(17) -0.0001(14) 0.0058(16)
C5 0.0289(16) 0.041(2) 0.044(2) -0.0008(16) 0.0015(14) -0.0063(15)
C6 0.0331(17) 0.0300(16) 0.0395(19) -0.0007(14) 0.0071(14) -0.0055(14)
C7 0.046(2) 0.0312(18) 0.058(3) -0.0038(17) 0.0117(18) 0.0089(17)
C8 0.063(3) 0.044(2) 0.037(2) 0.0110(17) 0.0050(18) 0.002(2)
C9 0.0275(15) 0.0250(14) 0.0270(15) 0.0009(11) 0.0045(12) -0.0034(12)
C10 0.0286(15) 0.0291(15) 0.0299(16) -0.0029(12) 0.0036(12) 0.0000(13)
C11 0.0275(15) 0.0343(17) 0.0401(19) 0.0002(14) 0.0076(13) 0.0018(14)
C12 0.0365(18) 0.0360(18) 0.0368(18) -0.0014(14) 0.0128(14) 0.0024(15)
C13 0.0410(19) 0.0390(18) 0.0276(16) -0.0044(14) 0.0088(14) -0.0038(15)
C14 0.0290(15) 0.0346(17) 0.0291(16) -0.0005(13) 0.0049(12) -0.0043(14)
C15 0.0298(17) 0.053(2) 0.0351(19) -0.0121(16) -0.0034(14) -0.0008(16)
C16 0.046(2) 0.071(3) 0.046(2) -0.001(2) 0.0207(19) 0.011(2)
C17 0.0371(19) 0.076(3) 0.0268(18) -0.0076(18) 0.0017(15) -0.012(2)
C18 0.0243(14) 0.0239(15) 0.0400(18) -0.0006(13) 0.0052(12) 0.0011(12)
C19 0.0306(16) 0.0310(17) 0.045(2) -0.0090(15) 0.0068(14) -0.0015(14)
C20 0.0362(19) 0.044(2) 0.064(3) -0.025(2) 0.0031(18) 0.0055(18)
C21 0.0340(19) 0.0271(18) 0.089(4) -0.016(2) -0.008(2) 0.0031(16)
C22 0.0309(18) 0.0267(17) 0.076(3) 0.0022(18) -0.0072(18) -0.0012(15)
C23 0.0281(16) 0.0277(16) 0.052(2) 0.0076(15) -0.0015(14) 0.0013(14)
C24 0.066(3) 0.048(2) 0.037(2) -0.0075(18) 0.0199(19) -0.003(2)
C25 0.066(3) 0.041(3) 0.116(5) -0.032(3) -0.013(3) 0.013(2)
C26 0.063(3) 0.041(2) 0.058(3) 0.019(2) 0.014(2) 0.002(2)
C27 0.040(2) 0.061(3) 0.087(4) 0.010(3) 0.011(2) 0.012(2)
C28 0.0290(19) 0.074(3) 0.086(4) 0.007(3) 0.003(2) 0.001(2)
C29 0.063(3) 0.054(3) 0.045(2) -0.003(2) -0.016(2) -0.012(2)
C30 0.079(3) 0.056(3) 0.0281(19) -0.0021(18) 0.000(2) -0.005(2)
C31 0.063(3) 0.039(2) 0.047(2) -0.0086(18) 0.020(2) -0.001(2)
C32 0.058(3) 0.0315(18) 0.061(3) -0.0027(18) 0.018(2) 0.0061(19)
C33 0.039(2) 0.041(2) 0.065(3) 0.017(2) -0.0062(19) 0.0046(18)
C34 0.041(2) 0.050(2) 0.062(3) 0.014(2) -0.0145(19) -0.001(2)
C35 0.063(3) 0.066(3) 0.0298(19) -0.0008(19) -0.0015(18) -0.025(2)
C36 0.078(3) 0.064(3) 0.032(2) -0.012(2) 0.017(2) -0.025(3)
C37 0.084(4) 0.059(3) 0.067(3) -0.022(3) 0.042(3) -0.002(3)
C38 0.072(3) 0.044(2) 0.084(4) -0.014(2) 0.037(3) 0.008(2)
C39 0.057(3) 0.051(2) 0.037(2) -0.0075(18) 0.0039(18) -0.011(2)
C40 0.059(3) 0.062(3) 0.083(4) 0.018(3) 0.009(3) 0.001(3)
C41 0.084(5) 0.162(9) 0.057(4) 0.041(5) -0.013(3) -0.035(5)
C42 0.080(4) 0.137(7) 0.043(3) -0.031(4) 0.020(3) -0.055(4)
F1 0.0497(13) 0.0259(10) 0.0578(15) 0.0031(10) 0.0054(11) -0.0042(10)
F2 0.0335(10) 0.0302(10) 0.0263(9) 0.0039(7) 0.0025(7) 0.0052(8)
Si1 0.0340(5) 0.0258(4) 0.0317(5) 0.0018(4) 0.0040(4) 0.0029(4)
B1 0.0263(16) 0.0261(16) 0.0267(17) 0.0024(13) 0.0041(13) 0.0014(14)
O1 0.0493(17) 0.0428(16) 0.069(2) -0.0035(15) 0.0157(15) 0.0039(14)
O2 0.0378(14) 0.0472(17) 0.0575(18) 0.0009(14) -0.0036(13) -0.0069(13)
O3 0.0560(17) 0.0407(14) 0.0337(14) -0.0021(11) 0.0077(12) -0.0019(13)
O4 0.0459(15) 0.0361(14) 0.0472(16) 0.0062(12) 0.0064(12) 0.0057(12)
O5 0.0443(15) 0.0532(17) 0.0405(15) -0.0009(13) -0.0079(12) -0.0114(14)
O6 0.0654(19) 0.0511(18) 0.0425(16) -0.0113(14) 0.0224(14) -0.0055(15)
C43 0.0263(14) 0.0275(15) 0.0247(15) 0.0001(11) 0.0029(11) 0.0014(12)
C44 0.0253(15) 0.0341(17) 0.043(2) -0.0013(14) 0.0028(13) 0.0049(14)
C45 0.0234(15) 0.041(2) 0.044(2) -0.0050(16) 0.0024(13) 0.0042(14)
C46 0.0266(16) 0.0408(19) 0.0393(19) -0.0068(15) 0.0026(13) -0.0040(15)
C47 0.0284(16) 0.0324(17) 0.0343(17) -0.0056(13) 0.0063(13) -0.0036(14)
C48 0.0243(14) 0.0255(14) 0.0236(14) -0.0018(11) 0.0041(11) -0.0014(12)
C49 0.040(2) 0.0375(19) 0.061(3) -0.0038(19) 0.0125(18) -0.0062(17)
C50 0.076(3) 0.044(2) 0.033(2) -0.0108(17) -0.0013(19) 0.006(2)
C51 0.0255(14) 0.0243(14) 0.0280(15) -0.0024(11) 0.0032(11) 0.0024(12)
C52 0.0242(14) 0.0244(14) 0.0382(18) -0.0008(13) 0.0014(12) -0.0002(12)
C53 0.0274(16) 0.0341(18) 0.048(2) 0.0001(15) 0.0087(14) -0.0011(14)
C54 0.0380(18) 0.0285(17) 0.045(2) 0.0010(14) 0.0163(15) -0.0024(15)
C55 0.0388(18) 0.0333(17) 0.0336(18) 0.0030(14) 0.0129(14) 0.0015(15)
C56 0.0280(15) 0.0321(16) 0.0272(16) -0.0006(12) 0.0053(12) 0.0006(13)
C57 0.0274(17) 0.051(2) 0.046(2) 0.0133(18) -0.0053(15) 0.0022(16)
C58 0.044(2) 0.053(3) 0.067(3) 0.013(2) 0.027(2) -0.004(2)
C59 0.0313(17) 0.060(3) 0.0272(17) 0.0069(16) 0.0033(13) 0.0065(17)
C60 0.0240(14) 0.0269(15) 0.0285(16) -0.0009(12) 0.0028(11) 0.0002(12)
C61 0.0315(16) 0.0339(17) 0.0318(17) 0.0037(14) 0.0053(13) 0.0039(14)
C62 0.0367(18) 0.039(2) 0.043(2) 0.0105(16) 0.0075(15) 0.0028(16)
C63 0.0290(16) 0.0279(17) 0.057(2) 0.0088(16) 0.0033(15) 0.0010(14)
C64 0.0293(16) 0.0283(16) 0.048(2) -0.0041(15) 0.0046(14) 0.0021(14)
C65 0.0288(15) 0.0245(15) 0.0350(17) -0.0036(12) 0.0019(12) 0.0023(13)
C66 0.060(2) 0.042(2) 0.0336(19) -0.0012(16) 0.0156(17) 0.0059(19)
C67 0.056(3) 0.037(2) 0.078(3) 0.018(2) 0.007(2) -0.001(2)
C68 0.060(2) 0.0372(19) 0.039(2) -0.0095(16) 0.0162(18) -0.0036(19)
C69 0.063(3) 0.078(4) 0.088(4) -0.037(3) -0.037(3) 0.031(3)
C70 0.091(4) 0.074(4) 0.075(4) -0.018(3) -0.045(3) 0.046(4)
C71 0.175(7) 0.042(2) 0.035(2) 0.005(2) -0.018(3) 0.022(4)
C72 0.162(7) 0.037(2) 0.047(3) 0.006(2) 0.051(4) 0.007(3)
C73 0.056(3) 0.042(2) 0.093(4) 0.007(2) 0.032(3) -0.005(2)
C74 0.043(2) 0.042(2) 0.083(4) -0.007(2) -0.003(2) -0.011(2)
C75 0.039(2) 0.073(3) 0.047(2) -0.024(2) -0.0046(17) 0.009(2)
C76 0.055(3) 0.082(4) 0.034(2) -0.005(2) -0.0008(18) 0.027(3)
C77 0.113(5) 0.062(3) 0.061(3) 0.028(3) 0.041(3) 0.019(3)
C78 0.108(5) 0.071(4) 0.077(4) 0.007(3) 0.058(4) -0.021(4)
C79 0.072(4) 0.128(7) 0.119(6) -0.048(5) 0.055(4) -0.053(4)
C80 0.058(3) 0.101(6) 0.125(6) -0.046(5) 0.038(4) -0.041(4)
F3 0.0404(12) 0.0288(11) 0.0557(14) -0.0048(10) 0.0037(10) 0.0038(9)
F4 0.0311(10) 0.0328(10) 0.0276(10) -0.0071(8) -0.0003(7) -0.0016(8)
Si2 0.0294(4) 0.0274(4) 0.0291(4) -0.0030(4) 0.0016(3) -0.0006(4)
B2 0.0263(16) 0.0254(16) 0.0270(17) -0.0039(13) 0.0017(13) -0.0010(14)
O7 0.084(2) 0.061(2) 0.0442(18) -0.0135(16) 0.0134(17) -0.034(2)
O8 0.0482(18) 0.083(3) 0.081(3) -0.034(2) -0.0041(17) 0.0029(19)
O9 0.088(3) 0.0514(18) 0.0416(17) -0.0023(14) -0.0152(16) 0.0283(18)
O10 0.0663(19) 0.0417(15) 0.0435(16) -0.0002(13) 0.0203(14) 0.0007(15)
O11 0.0473(15) 0.0458(16) 0.0448(16) -0.0116(13) -0.0013(12) -0.0040(13)
O12 0.0567(18) 0.0543(18) 0.0413(16) 0.0116(14) 0.0095(13) 0.0151(15)
O13 0.072(2) 0.065(2) 0.080(3) -0.012(2) 0.045(2) -0.022(2)
O14 0.091(3) 0.070(2) 0.050(2) 0.0078(18) 0.0202(19) 0.034(2)
K1 0.0357(4) 0.0332(4) 0.0305(4) -0.0039(3) 0.0013(3) 0.0040(3)
K2 0.0358(4) 0.0408(4) 0.0320(4) 0.0007(3) 0.0026(3) -0.0022(3)
C81 0.151(7) 0.111(6) 0.066(4) 0.040(4) 0.049(4) 0.078(6)
C82 0.117(7) 0.069(4) 0.152(9) 0.004(5) 0.060(6) 0.012(5)
C83 0.084(4) 0.115(6) 0.072(4) -0.026(4) -0.001(3) 0.026(5)
C84 0.067(3) 0.090(5) 0.062(3) 0.014(3) 0.029(3) 0.021(3)

loop_
_atom_type_symbol
_atom_type_description
_atom_type_scat_dispersion_real
_atom_type_scat_dispersion_imag
_atom_type_scat_source
C C 0.0033 0.0016 'International Tables Vol C Tables 4.2.6.8 and 6.1.1.4'
H H 0.0000 0.0000 'International Tables Vol C Tables 4.2.6.8 and 6.1.1.4'
B B 0.0013 0.0007 'International Tables Vol C Tables 4.2.6.8 and 6.1.1.4'
O O 0.0106 0.0060 'International Tables Vol C Tables 4.2.6.8 and 6.1.1.4'
F F 0.0171 0.0103 'International Tables Vol C Tables 4.2.6.8 and 6.1.1.4'
Si Si 0.0817 0.0704 'International Tables Vol C Tables 4.2.6.8 and 6.1.1.4'
K K 0.2009 0.2494 'International Tables Vol C Tables 4.2.6.8 and 6.1.1.4'

loop_
_geom_angle_atom_site_label_1
_geom_angle_atom_site_label_2
_geom_angle_atom_site_label_3
_geom_angle
C6 C1 C2 118.7(3)
C6 C1 Si1 117.8(3)
C2 C1 Si1 123.5(2)
C3 C2 C1 117.5(3)
C3 C2 B1 123.5(3)
C1 C2 B1 119.0(3)
C4 C3 C2 122.7(3)
C4 C3 H3A 118.6
C2 C3 H3A 118.6
C3 C4 C5 119.5(4)
C3 C4 H4A 120.2
C5 C4 H4A 120.2
C6 C5 C4 119.1(3)
C6 C5 H5A 120.4
C4 C5 H5A 120.4
C5 C6 C1 122.3(3)
C5 C6 H6A 118.8
C1 C6 H6A 118.8
Si1 C7 H7A 109.5
Si1 C7 H7B 109.5
H7A C7 H7B 109.5
Si1 C7 H7C 109.5
H7A C7 H7C 109.5
H7B C7 H7C 109.5
Si1 C8 H8A 109.5
Si1 C8 H8B 109.5
H8A C8 H8B 109.5
Si1 C8 H8C 109.5
H8A C8 H8C 109.5
H8B C8 H8C 109.5
C14 C9 C10 116.2(3)
C14 C9 B1 126.2(3)
C10 C9 B1 117.5(3)
C11 C10 C9 121.4(3)
C11 C10 C15 115.9(3)
C9 C10 C15 122.7(3)
C12 C11 C10 121.9(3)
C12 C11 H11A 119.0
C10 C11 H11A 119.0
C11 C12 C13 117.1(3)
C11 C12 C16 122.4(4)
C13 C12 C16 120.5(4)
C12 C13 C14 122.8(3)
C12 C13 H13A 118.6
C14 C13 H13A 118.6
C13 C14 C9 120.6(3)
C13 C14 C17 115.8(3)
C9 C14 C17 123.7(3)
C10 C15 H15A 109.5
C10 C15 H15B 109.5
H15A C15 H15B 109.5
C10 C15 H15C 109.5
H15A C15 H15C 109.5
H15B C15 H15C 109.5
C12 C16 H16A 109.5
C12 C16 H16B 109.5
H16A C16 H16B 109.5
C12 C16 H16C 109.5
H16A C16 H16C 109.5
H16B C16 H16C 109.5
C14 C17 H17A 109.5
C14 C17 H17B 109.5
H17A C17 H17B 109.5
C14 C17 H17C 109.5
H17A C17 H17C 109.5
H17B C17 H17C 109.5
C23 C18 C19 115.8(3)
C23 C18 B1 122.8(3)
C19 C18 B1 121.1(3)
C20 C19 C18 121.0(4)
C20 C19 C24 116.2(4)
C18 C19 C24 122.8(3)
C21 C20 C19 122.4(4)
C21 C20 H20A 118.8
C19 C20 H20A 118.8
C22 C21 C20 117.2(4)
C22 C21 C25 121.3(5)
C20 C21 C25 121.5(5)
C21 C22 C23 122.1(4)
C21 C22 H22A 118.9
C23 C22 H22A 118.9
C22 C23 C18 121.4(4)
C22 C23 C26 115.4(4)
C18 C23 C26 123.1(4)
C19 C24 H24A 109.5
C19 C24 H24B 109.5
H24A C24 H24B 109.5
C19 C24 H24C 109.5
H24A C24 H24C 109.5
H24B C24 H24C 109.5
C21 C25 H25A 109.5
C21 C25 H25B 109.5
H25A C25 H25B 109.5
C21 C25 H25C 109.5
H25A C25 H25C 109.5
H25B C25 H25C 109.5
C23 C26 H26A 109.5
C23 C26 H26B 109.5
H26A C26 H26B 109.5
C23 C26 H26C 109.5
H26A C26 H26C 109.5
H26B C26 H26C 109.5
O1 C27 C28 109.3(5)
O1 C27 H27A 109.8
C28 C27 H27A 109.8
O1 C27 H27B 109.8
C28 C27 H27B 109.8
H27A C27 H27B 108.3
O2 C28 C27 109.7(4)
O2 C28 H28A 109.7
C27 C28 H28A 109.7
O2 C28 H28B 109.7
C27 C28 H28B 109.7
H28A C28 H28B 108.2
O2 C29 C30 109.3(4)
O2 C29 H29A 109.8
C30 C29 H29A 109.8
O2 C29 H29B 109.8
C30 C29 H29B 109.8
H29A C29 H29B 108.3
O3 C30 C29 109.4(4)
O3 C30 H30A 109.8
C29 C30 H30A 109.8
O3 C30 H30B 109.8
C29 C30 H30B 109.8
H30A C30 H30B 108.2
O3 C31 C32 108.0(3)
O3 C31 K1 48.59(18)
C32 C31 K1 79.9(2)
O3 C31 H31A 110.1
C32 C31 H31A 110.1
K1 C31 H31A 158.6
O3 C31 H31B 110.1
C32 C31 H31B 110.1
K1 C31 H31B 84.3
H31A C31 H31B 108.4
O4 C32 C31 108.6(3)
O4 C32 H32A 110.0
C31 C32 H32A 110.0
O4 C32 H32B 110.0
C31 C32 H32B 110.0
H32A C32 H32B 108.3
O4 C33 C34 108.2(4)
O4 C33 H33A 110.1
C34 C33 H33A 110.1
O4 C33 H33B 110.1
C34 C33 H33B 110.1
H33A C33 H33B 108.4
O5 C34 C33 109.3(3)
O5 C34 H34A 109.8
C33 C34 H34A 109.8
O5 C34 H34B 109.8
C33 C34 H34B 109.8
H34A C34 H34B 108.3
O5 C35 C36 109.0(4)
O5 C35 H35A 109.9
C36 C35 H35A 109.9
O5 C35 H35B 109.9
C36 C35 H35B 109.9
H35A C35 H35B 108.3
O6 C36 C35 109.0(4)
O6 C36 H36A 109.9
C35 C36 H36A 109.9
O6 C36 H36B 109.9
C35 C36 H36B 109.9
H36A C36 H36B 108.3
O6 C37 C38 109.5(4)
O6 C37 H37A 109.8
C38 C37 H37A 109.8
O6 C37 H37B 109.8
C38 C37 H37B 109.8
H37A C37 H37B 108.2
O1 C38 C37 109.2(4)
O1 C38 H38A 109.8
C37 C38 H38A 109.8
O1 C38 H38B 109.8
C37 C38 H38B 109.8
H38A C38 H38B 108.3
O7 C39 C40 105.6(4)
O7 C39 H39A 110.6
C40 C39 H39A 110.6
O7 C39 H39B 110.6
C40 C39 H39B 110.6
H39A C39 H39B 108.8
C39 C40 C41 102.5(6)
C39 C40 H40A 111.3
C41 C40 H40A 111.3
C39 C40 H40B 111.3
C41 C40 H40B 111.3
H40A C40 H40B 109.2
C42 C41 C40 104.7(5)
C42 C41 H41A 110.8
C40 C41 H41A 110.8
C42 C41 H41B 110.8
C40 C41 H41B 110.8
H41A C41 H41B 108.9
O7 C42 C41 107.8(5)
O7 C42 H42A 110.1
C41 C42 H42A 110.1
O7 C42 H42B 110.1
C41 C42 H42B 110.1
H42A C42 H42B 108.5
Si1 F1 K1 126.38(14)
F1 Si1 C8 98.84(18)
F1 Si1 C7 100.58(17)
C8 Si1 C7 114.4(2)
F1 Si1 C1 99.24(14)
C8 Si1 C1 118.17(19)
C7 Si1 C1 119.32(18)
F2 B1 C2 102.0(3)
F2 B1 C9 101.6(2)
C2 B1 C9 118.2(3)
F2 B1 C18 110.8(3)
C2 B1 C18 107.9(3)
C9 B1 C18 115.1(3)
C38 O1 C27 111.7(4)
C38 O1 K1 110.4(3)
C27 O1 K1 116.8(3)
C28 O2 C29 112.9(4)
C28 O2 K1 113.4(3)
C29 O2 K1 114.5(3)
C30 O3 C31 112.8(3)
C30 O3 K1 112.6(3)
C31 O3 K1 108.9(2)
C33 O4 C32 111.1(3)
C33 O4 K1 115.5(3)
C32 O4 K1 115.9(2)
C35 O5 C34 111.4(3)
C35 O5 K1 115.9(3)
C34 O5 K1 111.9(3)
C37 O6 C36 112.1(4)
C37 O6 K1 115.8(3)
C36 O6 K1 117.2(3)
C44 C43 C48 118.4(3)
C44 C43 Si2 117.7(3)
C48 C43 Si2 123.9(2)
C45 C44 C43 122.2(3)
C45 C44 H44A 118.9
C43 C44 H44A 118.9
C44 C45 C46 119.3(3)
C44 C45 H45A 120.4
C46 C45 H45A 120.4
C47 C46 C45 119.1(3)
C47 C46 H46A 120.4
C45 C46 H46A 120.4
C46 C47 C48 122.9(3)
C46 C47 H47A 118.6
C48 C47 H47A 118.6
C47 C48 C43 118.0(3)
C47 C48 B2 122.9(3)
C43 C48 B2 119.1(3)
Si2 C49 H49A 109.5
Si2 C49 H49B 109.5
H49A C49 H49B 109.5
Si2 C49 H49C 109.5
H49A C49 H49C 109.5
H49B C49 H49C 109.5
Si2 C50 H50A 109.5
Si2 C50 H50B 109.5
H50A C50 H50B 109.5
Si2 C50 H50C 109.5
H50A C50 H50C 109.5
H50B C50 H50C 109.5
C56 C51 C52 116.0(3)
C56 C51 B2 126.5(3)
C52 C51 B2 117.4(3)
C53 C52 C51 121.3(3)
C53 C52 C57 116.3(3)
C51 C52 C57 122.3(3)
C54 C53 C52 122.1(3)
C54 C53 H53A 118.9
C52 C53 H53A 118.9
C53 C54 C55 117.4(3)
C53 C54 C58 122.1(4)
C55 C54 C58 120.4(4)
C54 C55 C56 122.2(3)
C54 C55 H55A 118.9
C56 C55 H55A 118.9
C55 C56 C51 120.9(3)
C55 C56 C59 115.4(3)
C51 C56 C59 123.7(3)
C52 C57 H57A 109.5
C52 C57 H57B 109.5
H57A C57 H57B 109.5
C52 C57 H57C 109.5
H57A C57 H57C 109.5
H57B C57 H57C 109.5
C54 C58 H58A 109.5
C54 C58 H58B 109.5
H58A C58 H58B 109.5
C54 C58 H58C 109.5
H58A C58 H58C 109.5
H58B C58 H58C 109.5
C56 C59 H59A 109.5
C56 C59 H59B 109.5
H59A C59 H59B 109.5
C56 C59 H59C 109.5
H59A C59 H59C 109.5
H59B C59 H59C 109.5
C61 C60 C65 115.6(3)
C61 C60 B2 121.1(3)
C65 C60 B2 122.9(3)
C62 C61 C60 121.4(3)
C62 C61 C66 116.2(3)
C60 C61 C66 122.3(3)
C63 C62 C61 122.6(4)
C63 C62 H62A 118.7
C61 C62 H62A 118.7
C64 C63 C62 116.6(3)
C64 C63 C67 121.4(4)
C62 C63 C67 122.0(4)
C63 C64 C65 122.4(4)
C63 C64 H64A 118.8
C65 C64 H64A 118.8
C64 C65 C60 121.3(3)
C64 C65 C68 115.5(3)
C60 C65 C68 123.2(3)
C61 C66 H66A 109.5
C61 C66 H66B 109.5
H66A C66 H66B 109.5
C61 C66 H66C 109.5
H66A C66 H66C 109.5
H66B C66 H66C 109.5
C63 C67 H67A 109.5
C63 C67 H67B 109.5
H67A C67 H67B 109.5
C63 C67 H67C 109.5
H67A C67 H67C 109.5
H67B C67 H67C 109.5
C65 C68 H68A 109.5
C65 C68 H68B 109.5
H68A C68 H68B 109.5
C65 C68 H68C 109.5
H68A C68 H68C 109.5
H68B C68 H68C 109.5
O8 C69 C70 108.4(5)
O8 C69 H69A 110.0
C70 C69 H69A 110.0
O8 C69 H69B 110.0
C70 C69 H69B 110.0
H69A C69 H69B 108.4
O9 C70 C69 108.3(4)
O9 C70 H70A 110.0
C69 C70 H70A 110.0
O9 C70 H70B 110.0
C69 C70 H70B 110.0
H70A C70 H70B 108.4
O9 C71 C72 109.3(4)
O9 C71 H71A 109.8
C72 C71 H71A 109.8
O9 C71 H71B 109.8
C72 C71 H71B 109.8
H71A C71 H71B 108.3
O10 C72 C71 107.4(5)
O10 C72 H72A 110.2
C71 C72 H72A 110.2
O10 C72 H72B 110.2
C71 C72 H72B 110.2
H72A C72 H72B 108.5
O10 C73 C74 108.8(4)
O10 C73 H73A 109.9
C74 C73 H73A 109.9
O10 C73 H73B 109.9
C74 C73 H73B 109.9
H73A C73 H73B 108.3
O11 C74 C73 108.4(4)
O11 C74 H74A 110.0
C73 C74 H74A 110.0
O11 C74 H74B 110.0
C73 C74 H74B 110.0
H74A C74 H74B 108.4
O11 C75 C76 108.9(4)
O11 C75 H75A 109.9
C76 C75 H75A 109.9
O11 C75 H75B 109.9
C76 C75 H75B 109.9
H75A C75 H75B 108.3
O12 C76 C75 108.4(4)
O12 C76 H76A 110.0
C75 C76 H76A 110.0
O12 C76 H76B 110.0
C75 C76 H76B 110.0
H76A C76 H76B 108.4
O12 C77 C78 109.2(5)
O12 C77 H77A 109.8
C78 C77 H77A 109.8
O12 C77 H77B 109.8
C78 C77 H77B 109.8
H77A C77 H77B 108.3
O13 C78 C77 109.1(4)
O13 C78 H78A 109.9
C77 C78 H78A 109.9
O13 C78 H78B 109.9
C77 C78 H78B 109.9
H78A C78 H78B 108.3
O13 C79 C80 109.8(5)
O13 C79 H79A 109.7
C80 C79 H79A 109.7
O13 C79 H79B 109.7
C80 C79 H79B 109.7
H79A C79 H79B 108.2
O8 C80 C79 108.4(6)
O8 C80 H80A 110.0
C79 C80 H80A 110.0
O8 C80 H80B 110.0
C79 C80 H80B 110.0
H80A C80 H80B 108.4
Si2 F3 K2 136.20(14)
F3 Si2 C50 99.12(18)
F3 Si2 C49 100.41(18)
C50 Si2 C49 114.6(2)
F3 Si2 C43 100.12(14)
C50 Si2 C43 117.4(2)
C49 Si2 C43 119.35(18)
F4 B2 C48 102.5(3)
F4 B2 C51 101.9(3)
C48 B2 C51 117.2(3)
F4 B2 C60 111.0(3)
C48 B2 C60 107.8(3)
C51 B2 C60 115.4(3)
C39 O7 C42 105.7(4)
C39 O7 K1 131.3(3)
C42 O7 K1 121.6(3)
C69 O8 C80 112.2(5)
C69 O8 K2 117.9(4)
C80 O8 K2 115.1(4)
C71 O9 C70 110.8(5)
C71 O9 K2 113.5(3)
C70 O9 K2 112.3(4)
C73 O10 C72 112.7(4)
C73 O10 K2 110.9(3)
C72 O10 K2 111.2(3)
C74 O11 C75 112.0(4)
C74 O11 K2 112.5(3)
C75 O11 K2 114.9(3)
C77 O12 C76 113.2(4)
C77 O12 K2 110.9(3)
C76 O12 K2 113.6(3)
C78 O13 C79 112.3(5)
C78 O13 K2 116.6(3)
C79 O13 K2 115.0(4)
C84 O14 C81 106.0(5)
C84 O14 K2 126.0(4)
C81 O14 K2 127.8(3)
O7 K1 O4 85.69(12)
O7 K1 O3 78.31(10)
O4 K1 O3 61.87(9)
O7 K1 F1 150.21(10)
O4 K1 F1 73.01(8)
O3 K1 F1 73.39(8)
O7 K1 O1 86.93(12)
O4 K1 O1 172.26(10)
O3 K1 O1 118.76(10)
F1 K1 O1 114.72(9)
O7 K1 O6 98.19(10)
O4 K1 O6 118.43(10)
O3 K1 O6 176.49(10)
F1 K1 O6 110.11(9)
O1 K1 O6 60.41(11)
O7 K1 O2 88.11(11)
O4 K1 O2 122.20(10)
O3 K1 O2 60.60(9)
F1 K1 O2 86.04(9)
O1 K1 O2 59.81(10)
O6 K1 O2 119.33(11)
O7 K1 O5 81.12(11)
O4 K1 O5 61.25(9)
O3 K1 O5 120.36(10)
F1 K1 O5 105.31(9)
O1 K1 O5 115.20(11)
O6 K1 O5 58.91(10)
O2 K1 O5 168.50(10)
O7 K1 C31 89.00(11)
O4 K1 C31 42.27(10)
O3 K1 C31 22.50(10)
F1 K1 C31 61.23(9)
O1 K1 C31 139.97(12)
O6 K1 C31 159.13(12)
O2 K1 C31 80.27(11)
O5 K1 C31 103.41(11)
O14 K2 F3 153.30(11)
O14 K2 O11 83.65(12)
F3 K2 O11 83.75(9)
O14 K2 O10 80.23(12)
F3 K2 O10 73.07(8)
O11 K2 O10 62.20(10)
O14 K2 O8 90.02(13)
F3 K2 O8 102.76(10)
O11 K2 O8 173.42(11)
O10 K2 O8 118.53(13)
O14 K2 O9 95.95(11)
F3 K2 O9 71.70(9)
O11 K2 O9 122.99(12)
O10 K2 O9 61.64(11)
O8 K2 O9 59.35(14)
O14 K2 O13 97.34(13)
F3 K2 O13 109.36(10)
O11 K2 O13 119.03(12)
O10 K2 O13 177.23(12)
O8 K2 O13 59.93(14)
O9 K2 O13 117.53(13)
O14 K2 O12 81.20(11)
F3 K2 O12 112.27(9)
O11 K2 O12 60.21(10)
O10 K2 O12 120.83(11)
O8 K2 O12 117.10(13)
O9 K2 O12 175.60(12)
O13 K2 O12 59.82(12)
O14 C81 C82 108.2(6)
O14 C81 H81A 110.1
C82 C81 H81A 110.1
O14 C81 H81B 110.1
C82 C81 H81B 110.1
H81A C81 H81B 108.4
C81 C82 C83 102.9(7)
C81 C82 H82A 111.2
C83 C82 H82A 111.2
C81 C82 H82B 111.2
C83 C82 H82B 111.2
H82A C82 H82B 109.1
C84 C83 C82 105.1(6)
C84 C83 H83A 110.7
C82 C83 H83A 110.7
C84 C83 H83B 110.7
C82 C83 H83B 110.7
H83A C83 H83B 108.8
O14 C84 C83 104.9(6)
O14 C84 H84A 110.8
C83 C84 H84A 110.8
O14 C84 H84B 110.8
C83 C84 H84B 110.8
H84A C84 H84B 108.8

loop_
_geom_bond_atom_site_label_1
_geom_bond_atom_site_label_2
_geom_bond_distance
C1 C6 1.408(5)
C1 C2 1.428(4)
C1 Si1 1.863(4)
C2 C3 1.404(5)
C2 B1 1.636(5)
C3 C4 1.384(5)
C3 H3A 0.9500
C4 C5 1.398(6)
C4 H4A 0.9500
C5 C6 1.380(6)
C5 H5A 0.9500
C6 H6A 0.9500
C7 Si1 1.857(4)
C7 H7A 0.9800
C7 H7B 0.9800
C7 H7C 0.9800
C8 Si1 1.855(4)
C8 H8A 0.9800
C8 H8B 0.9800
C8 H8C 0.9800
C9 C14 1.417(5)
C9 C10 1.418(4)
C9 B1 1.651(5)
C10 C11 1.396(5)
C10 C15 1.514(5)
C11 C12 1.384(5)
C11 H11A 0.9500
C12 C13 1.386(5)
C12 C16 1.518(5)
C13 C14 1.396(5)
C13 H13A 0.9500
C14 C17 1.516(5)
C15 H15A 0.9800
C15 H15B 0.9800
C15 H15C 0.9800
C16 H16A 0.9800
C16 H16B 0.9800
C16 H16C 0.9800
C17 H17A 0.9800
C17 H17B 0.9800
C17 H17C 0.9800
C18 C23 1.416(5)
C18 C19 1.420(5)
C18 B1 1.656(5)
C19 C20 1.400(5)
C19 C24 1.514(6)
C20 C21 1.393(7)
C20 H20A 0.9500
C21 C22 1.373(7)
C21 C25 1.511(6)
C22 C23 1.409(6)
C22 H22A 0.9500
C23 C26 1.513(7)
C24 H24A 0.9800
C24 H24B 0.9800
C24 H24C 0.9800
C25 H25A 0.9800
C25 H25B 0.9800
C25 H25C 0.9800
C26 H26A 0.9800
C26 H26B 0.9800
C26 H26C 0.9800
C27 O1 1.425(7)
C27 C28 1.495(9)
C27 H27A 0.9900
C27 H27B 0.9900
C28 O2 1.409(6)
C28 H28A 0.9900
C28 H28B 0.9900
C29 O2 1.419(6)
C29 C30 1.502(8)
C29 H29A 0.9900
C29 H29B 0.9900
C30 O3 1.413(5)
C30 H30A 0.9900
C30 H30B 0.9900
C31 O3 1.430(5)
C31 C32 1.506(7)
C31 K1 3.535(4)
C31 H31A 0.9900
C31 H31B 0.9900
C32 O4 1.424(5)
C32 H32A 0.9900
C32 H32B 0.9900
C33 O4 1.420(5)
C33 C34 1.509(7)
C33 H33A 0.9900
C33 H33B 0.9900
C34 O5 1.425(6)
C34 H34A 0.9900
C34 H34B 0.9900
C35 O5 1.409(5)
C35 C36 1.501(8)
C35 H35A 0.9900
C35 H35B 0.9900
C36 O6 1.422(6)
C36 H36A 0.9900
C36 H36B 0.9900
C37 O6 1.415(7)
C37 C38 1.509(9)
C37 H37A 0.9900
C37 H37B 0.9900
C38 O1 1.403(6)
C38 H38A 0.9900
C38 H38B 0.9900
C39 O7 1.422(5)
C39 C40 1.502(7)
C39 H39A 0.9900
C39 H39B 0.9900
C40 C41 1.552(11)
C40 H40A 0.9900
C40 H40B 0.9900
C41 C42 1.477(13)
C41 H41A 0.9900
C41 H41B 0.9900
C42 O7 1.429(7)
C42 H42A 0.9900
C42 H42B 0.9900
F1 Si1 1.654(2)
F1 K1 2.808(3)
F2 B1 1.492(4)
O1 K1 2.812(3)
O2 K1 2.837(3)
O3 K1 2.802(3)
O4 K1 2.733(3)
O5 K1 2.839(3)
O6 K1 2.831(3)
C43 C44 1.409(5)
C43 C48 1.420(4)
C43 Si2 1.867(3)
C44 C45 1.387(5)
C44 H44A 0.9500
C45 C46 1.400(6)
C45 H45A 0.9500
C46 C47 1.382(5)
C46 H46A 0.9500
C47 C48 1.403(5)
C47 H47A 0.9500
C48 B2 1.628(5)
C49 Si2 1.859(4)
C49 H49A 0.9800
C49 H49B 0.9800
C49 H49C 0.9800
C50 Si2 1.846(4)
C50 H50A 0.9800
C50 H50B 0.9800
C50 H50C 0.9800
C51 C56 1.415(5)
C51 C52 1.421(4)
C51 B2 1.657(5)
C52 C53 1.391(5)
C52 C57 1.518(5)
C53 C54 1.380(6)
C53 H53A 0.9500
C54 C55 1.383(5)
C54 C58 1.518(5)
C55 C56 1.400(5)
C55 H55A 0.9500
C56 C59 1.515(5)
C57 H57A 0.9800
C57 H57B 0.9800
C57 H57C 0.9800
C58 H58A 0.9800
C58 H58B 0.9800
C58 H58C 0.9800
C59 H59A 0.9800
C59 H59B 0.9800
C59 H59C 0.9800
C60 C61 1.418(5)
C60 C65 1.418(4)
C60 B2 1.657(5)
C61 C62 1.401(5)
C61 C66 1.516(5)
C62 C63 1.390(6)
C62 H62A 0.9500
C63 C64 1.386(6)
C63 C67 1.512(5)
C64 C65 1.410(5)
C64 H64A 0.9500
C65 C68 1.520(5)
C66 H66A 0.9800
C66 H66B 0.9800
C66 H66C 0.9800
C67 H67A 0.9800
C67 H67B 0.9800
C67 H67C 0.9800
C68 H68A 0.9800
C68 H68B 0.9800
C68 H68C 0.9800
C69 O8 1.398(8)
C69 C70 1.476(11)
C69 H69A 0.9900
C69 H69B 0.9900
C70 O9 1.449(8)
C70 H70A 0.9900
C70 H70B 0.9900
C71 O9 1.402(8)
C71 C72 1.531(10)
C71 H71A 0.9900
C71 H71B 0.9900
C72 O10 1.430(6)
C72 H72A 0.9900
C72 H72B 0.9900
C73 O10 1.425(6)
C73 C74 1.494(8)
C73 H73A 0.9900
C73 H73B 0.9900
C74 O11 1.422(6)
C74 H74A 0.9900
C74 H74B 0.9900
C75 O11 1.429(5)
C75 C76 1.476(8)
C75 H75A 0.9900
C75 H75B 0.9900
C76 O12 1.429(6)
C76 H76A 0.9900
C76 H76B 0.9900
C77 O12 1.428(7)
C77 C78 1.479(10)
C77 H77A 0.9900
C77 H77B 0.9900
C78 O13 1.408(8)
C78 H78A 0.9900
C78 H78B 0.9900
C79 O13 1.417(8)
C79 C80 1.479(11)
C79 H79A 0.9900
C79 H79B 0.9900
C80 O8 1.441(9)
C80 H80A 0.9900
C80 H80B 0.9900
F3 Si2 1.650(2)
F3 K2 2.748(3)
F4 B2 1.488(4)
O7 K1 2.713(4)
O8 K2 2.808(4)
O9 K2 2.816(3)
O10 K2 2.777(3)
O11 K2 2.766(3)
O12 K2 2.844(3)
O13 K2 2.819(4)
O14 C84 1.400(7)
O14 C81 1.414(8)
O14 K2 2.735(4)
C81 C82 1.466(12)
C81 H81A 0.9900
C81 H81B 0.9900
C82 C83 1.523(13)
C82 H82A 0.9900
C82 H82B 0.9900
C83 C84 1.463(12)
C83 H83A 0.9900
C83 H83B 0.9900
C84 H84A 0.9900
C84 H84B 0.9900

loop_
_geom_torsion_atom_site_label_1
_geom_torsion_atom_site_label_2
_geom_torsion_atom_site_label_3
_geom_torsion_atom_site_label_4
_geom_torsion
C6 C1 C2 C3 -3.3(5)
Si1 C1 C2 C3 176.5(3)
C6 C1 C2 B1 178.6(3)
Si1 C1 C2 B1 -1.6(4)
C1 C2 C3 C4 4.0(6)
B1 C2 C3 C4 -178.0(4)
C2 C3 C4 C5 -1.9(7)
C3 C4 C5 C6 -1.0(6)
C4 C5 C6 C1 1.6(6)
C2 C1 C6 C5 0.6(5)
Si1 C1 C6 C5 -179.2(3)
C14 C9 C10 C11 -0.2(5)
B1 C9 C10 C11 -177.0(3)
C14 C9 C10 C15 179.8(4)
B1 C9 C10 C15 3.0(5)
C9 C10 C11 C12 0.0(6)
C15 C10 C11 C12 -180.0(4)
C10 C11 C12 C13 0.3(6)
C10 C11 C12 C16 -179.2(4)
C11 C12 C13 C14 -0.4(6)
C16 C12 C13 C14 179.1(4)
C12 C13 C14 C9 0.2(6)
C12 C13 C14 C17 -179.0(4)
C10 C9 C14 C13 0.1(5)
B1 C9 C14 C13 176.6(3)
C10 C9 C14 C17 179.2(4)
B1 C9 C14 C17 -4.3(6)
C23 C18 C19 C20 0.0(5)
B1 C18 C19 C20 173.9(3)
C23 C18 C19 C24 179.8(4)
B1 C18 C19 C24 -6.3(5)
C18 C19 C20 C21 0.0(6)
C24 C19 C20 C21 -179.8(4)
C19 C20 C21 C22 0.6(6)
C19 C20 C21 C25 -179.4(4)
C20 C21 C22 C23 -1.3(6)
C25 C21 C22 C23 178.7(4)
C21 C22 C23 C18 1.4(6)
C21 C22 C23 C26 -177.4(4)
C19 C18 C23 C22 -0.7(5)
B1 C18 C23 C22 -174.4(3)
C19 C18 C23 C26 178.1(4)
B1 C18 C23 C26 4.3(5)
O1 C27 C28 O2 63.6(6)
O2 C29 C30 O3 -66.5(5)
O3 C31 C32 O4 68.5(4)
K1 C31 C32 O4 28.4(3)
O4 C33 C34 O5 -66.7(5)
O5 C35 C36 O6 62.0(5)
O6 C37 C38 O1 -65.8(6)
O7 C39 C40 C41 -30.1(6)
C39 C40 C41 C42 11.3(7)
C40 C41 C42 O7 11.1(8)
K1 F1 Si1 C8 -34.6(2)
K1 F1 Si1 C7 -151.65(19)
K1 F1 Si1 C1 86.00(17)
C6 C1 Si1 F1 -10.1(3)
C2 C1 Si1 F1 170.1(3)
C6 C1 Si1 C8 95.2(3)
C2 C1 Si1 C8 -84.6(3)
C6 C1 Si1 C7 -117.9(3)
C2 C1 Si1 C7 62.4(3)
C3 C2 B1 F2 -153.5(3)
C1 C2 B1 F2 24.4(4)
C3 C2 B1 C9 96.1(4)
C1 C2 B1 C9 -86.0(4)
C3 C2 B1 C18 -36.7(4)
C1 C2 B1 C18 141.2(3)
C14 C9 B1 F2 -122.3(3)
C10 C9 B1 F2 54.2(4)
C14 C9 B1 C2 -11.7(5)
C10 C9 B1 C2 164.8(3)
C14 C9 B1 C18 117.9(4)
C10 C9 B1 C18 -65.7(4)
C23 C18 B1 F2 -155.2(3)
C19 C18 B1 F2 31.4(4)
C23 C18 B1 C2 93.8(4)
C19 C18 B1 C2 -79.6(4)
C23 C18 B1 C9 -40.6(4)
C19 C18 B1 C9 146.0(3)
C37 C38 O1 C27 -168.4(4)
C37 C38 O1 K1 59.9(4)
C28 C27 O1 C38 -170.8(4)
C28 C27 O1 K1 -42.5(5)
C27 C28 O2 C29 175.0(4)
C27 C28 O2 K1 -52.6(5)
C30 C29 O2 C28 175.0(4)
C30 C29 O2 K1 43.2(5)
C29 C30 O3 C31 178.5(4)
C29 C30 O3 K1 54.7(4)
C32 C31 O3 C30 176.3(4)
K1 C31 O3 C30 -125.8(4)
C32 C31 O3 K1 -57.9(4)
C34 C33 O4 C32 -174.2(4)
C34 C33 O4 K1 51.1(4)
C31 C32 O4 C33 -176.7(4)
C31 C32 O4 K1 -42.3(4)
C36 C35 O5 C34 -179.3(4)
C36 C35 O5 K1 -49.8(4)
C33 C34 O5 C35 179.4(4)
C33 C34 O5 K1 47.8(4)
C38 C37 O6 C36 174.6(4)
C38 C37 O6 K1 36.6(5)
C35 C36 O6 C37 177.9(4)
C35 C36 O6 K1 -44.7(4)
C48 C43 C44 C45 1.2(6)
Si2 C43 C44 C45 -178.2(3)
C43 C44 C45 C46 1.6(6)
C44 C45 C46 C47 -2.1(6)
C45 C46 C47 C48 -0.2(6)
C46 C47 C48 C43 2.9(5)
C46 C47 C48 B2 -178.5(3)
C44 C43 C48 C47 -3.3(5)
Si2 C43 C48 C47 176.0(3)
C44 C43 C48 B2 178.0(3)
Si2 C43 C48 B2 -2.7(4)
C56 C51 C52 C53 -0.7(5)
B2 C51 C52 C53 -177.7(3)
C56 C51 C52 C57 179.2(3)
B2 C51 C52 C57 2.2(5)
C51 C52 C53 C54 0.4(6)
C57 C52 C53 C54 -179.5(4)
C52 C53 C54 C55 0.3(6)
C52 C53 C54 C58 -178.2(4)
C53 C54 C55 C56 -0.7(6)
C58 C54 C55 C56 177.8(4)
C54 C55 C56 C51 0.4(6)
C54 C55 C56 C59 -178.9(4)
C52 C51 C56 C55 0.3(5)
B2 C51 C56 C55 177.0(3)
C52 C51 C56 C59 179.5(3)
B2 C51 C56 C59 -3.8(6)
C65 C60 C61 C62 1.4(5)
B2 C60 C61 C62 174.9(3)
C65 C60 C61 C66 -178.3(3)
B2 C60 C61 C66 -4.8(5)
C60 C61 C62 C63 -0.6(6)
C66 C61 C62 C63 179.1(4)
C61 C62 C63 C64 -0.2(6)
C61 C62 C63 C67 -178.9(4)
C62 C63 C64 C65 0.1(5)
C67 C63 C64 C65 178.8(4)
C63 C64 C65 C60 0.8(5)
C63 C64 C65 C68 -177.6(4)
C61 C60 C65 C64 -1.5(5)
B2 C60 C65 C64 -174.9(3)
C61 C60 C65 C68 176.8(3)
B2 C60 C65 C68 3.5(5)
O8 C69 C70 O9 65.3(6)
O9 C71 C72 O10 -69.4(5)
O10 C73 C74 O11 70.6(5)
O11 C75 C76 O12 -66.5(5)
O12 C77 C78 O13 66.6(7)
O13 C79 C80 O8 -64.4(8)
K2 F3 Si2 C50 -33.3(3)
K2 F3 Si2 C49 -150.5(2)
K2 F3 Si2 C43 86.8(2)
C44 C43 Si2 F3 -10.4(3)
C48 C43 Si2 F3 170.2(3)
C44 C43 Si2 C50 95.4(3)
C48 C43 Si2 C50 -83.9(3)
C44 C43 Si2 C49 -118.5(3)
C48 C43 Si2 C49 62.1(3)
C47 C48 B2 F4 -151.7(3)
C43 C48 B2 F4 27.0(4)
C47 C48 B2 C51 97.8(4)
C43 C48 B2 C51 -83.6(4)
C47 C48 B2 C60 -34.5(4)
C43 C48 B2 C60 144.2(3)
C56 C51 B2 F4 -122.0(3)
C52 C51 B2 F4 54.6(4)
C56 C51 B2 C48 -11.0(5)
C52 C51 B2 C48 165.6(3)
C56 C51 B2 C60 117.7(4)
C52 C51 B2 C60 -65.7(4)
C61 C60 B2 F4 34.0(4)
C65 C60 B2 F4 -153.0(3)
C61 C60 B2 C48 -77.6(4)
C65 C60 B2 C48 95.4(4)
C61 C60 B2 C51 149.2(3)
C65 C60 B2 C51 -37.8(4)
C40 C39 O7 C42 38.3(6)
C40 C39 O7 K1 -127.9(4)
C41 C42 O7 C39 -30.9(7)
C41 C42 O7 K1 137.0(5)
C70 C69 O8 C80 179.7(5)
C70 C69 O8 K2 -43.1(5)
C79 C80 O8 C69 -172.9(5)
C79 C80 O8 K2 48.7(6)
C72 C71 O9 C70 172.0(5)
C72 C71 O9 K2 44.6(5)
C69 C70 O9 C71 176.3(5)
C69 C70 O9 K2 -55.6(5)
C74 C73 O10 C72 -178.0(4)
C74 C73 O10 K2 -52.6(4)
C71 C72 O10 C73 -178.1(4)
C71 C72 O10 K2 56.7(4)
C73 C74 O11 C75 179.0(4)
C73 C74 O11 K2 -49.8(4)
C76 C75 O11 C74 -177.8(4)
C76 C75 O11 K2 52.2(4)
C78 C77 O12 C76 174.5(4)
C78 C77 O12 K2 -56.4(5)
C75 C76 O12 C77 175.1(4)
C75 C76 O12 K2 47.3(4)
C77 C78 O13 C79 -177.7(6)
C77 C78 O13 K2 -41.9(6)
C80 C79 O13 C78 -175.2(6)
C80 C79 O13 K2 48.3(8)
C39 O7 K1 O4 73.4(4)
C42 O7 K1 O4 -90.9(5)
C39 O7 K1 O3 11.3(4)
C42 O7 K1 O3 -153.1(5)
C39 O7 K1 F1 29.6(6)
C42 O7 K1 F1 -134.7(5)
C39 O7 K1 O1 -108.9(4)
C42 O7 K1 O1 86.7(5)
C39 O7 K1 O6 -168.5(4)
C42 O7 K1 O6 27.2(5)
C39 O7 K1 O2 -49.1(4)
C42 O7 K1 O2 146.6(5)
C39 O7 K1 O5 135.0(5)
C42 O7 K1 O5 -29.4(5)
C39 O7 K1 C31 31.2(4)
C42 O7 K1 C31 -133.1(5)
C33 O4 K1 O7 63.0(3)
C32 O4 K1 O7 -69.4(3)
C33 O4 K1 O3 142.0(3)
C32 O4 K1 O3 9.6(3)
C33 O4 K1 F1 -138.1(3)
C32 O4 K1 F1 89.5(3)
C33 O4 K1 O1 45.3(9)
C32 O4 K1 O1 -87.1(8)
C33 O4 K1 O6 -34.0(3)
C32 O4 K1 O6 -166.4(3)
C33 O4 K1 O2 148.1(3)
C32 O4 K1 O2 15.6(3)
C33 O4 K1 O5 -19.2(3)
C32 O4 K1 O5 -151.7(3)
C33 O4 K1 C31 156.3(3)
C32 O4 K1 C31 23.8(3)
C30 O3 K1 O7 -117.1(3)
C31 O3 K1 O7 116.9(3)
C30 O3 K1 O4 151.5(3)
C31 O3 K1 O4 25.6(2)
C30 O3 K1 F1 72.2(3)
C31 O3 K1 F1 -53.7(2)
C30 O3 K1 O1 -37.3(3)
C31 O3 K1 O1 -163.2(2)
C30 O3 K1 O6 -112.5(17)
C31 O3 K1 O6 121.5(17)
C30 O3 K1 O2 -22.7(3)
C31 O3 K1 O2 -148.6(3)
C30 O3 K1 O5 170.6(3)
C31 O3 K1 O5 44.6(3)
C30 O3 K1 C31 125.9(4)
Si1 F1 K1 O7 165.1(2)
Si1 F1 K1 O4 118.84(17)
Si1 F1 K1 O3 -176.20(18)
Si1 F1 K1 O1 -61.66(19)
Si1 F1 K1 O6 4.11(19)
Si1 F1 K1 O2 -115.73(17)
Si1 F1 K1 O5 66.08(18)
Si1 F1 K1 C31 163.2(2)
C38 O1 K1 O7 -129.4(3)
C27 O1 K1 O7 101.6(3)
C38 O1 K1 O4 -111.7(8)
C27 O1 K1 O4 119.3(8)
C38 O1 K1 O3 155.7(3)
C27 O1 K1 O3 26.7(4)
C38 O1 K1 F1 71.8(3)
C27 O1 K1 F1 -57.2(4)
C38 O1 K1 O6 -28.2(3)
C27 O1 K1 O6 -157.2(4)
C38 O1 K1 O2 141.0(3)
C27 O1 K1 O2 12.0(3)
C38 O1 K1 O5 -50.7(3)
C27 O1 K1 O5 -179.7(3)
C38 O1 K1 C31 145.8(3)
C27 O1 K1 C31 16.8(4)
C37 O6 K1 O7 76.0(3)
C36 O6 K1 O7 -59.8(3)
C37 O6 K1 O4 165.5(3)
C36 O6 K1 O4 29.7(3)
C37 O6 K1 O3 71.4(18)
C36 O6 K1 O3 -64.4(18)
C37 O6 K1 F1 -113.4(3)
C36 O6 K1 F1 110.7(3)
C37 O6 K1 O1 -5.7(3)
C36 O6 K1 O1 -141.6(3)
C37 O6 K1 O2 -16.5(4)
C36 O6 K1 O2 -152.3(3)
C37 O6 K1 O5 150.4(4)
C36 O6 K1 O5 14.6(3)
C37 O6 K1 C31 -174.9(4)
C36 O6 K1 C31 49.3(5)
C28 O2 K1 O7 -65.8(3)
C29 O2 K1 O7 65.7(3)
C28 O2 K1 O4 -149.6(3)
C29 O2 K1 O4 -18.0(3)
C28 O2 K1 O3 -143.5(3)
C29 O2 K1 O3 -11.9(3)
C28 O2 K1 F1 143.4(3)
C29 O2 K1 F1 -85.0(3)
C28 O2 K1 O1 21.7(3)
C29 O2 K1 O1 153.3(3)
C28 O2 K1 O6 32.5(3)
C29 O2 K1 O6 164.1(3)
C28 O2 K1 O5 -45.4(7)
C29 O2 K1 O5 86.2(6)
C28 O2 K1 C31 -155.1(3)
C29 O2 K1 C31 -23.6(3)
C35 O5 K1 O7 124.7(3)
C34 O5 K1 O7 -106.0(3)
C35 O5 K1 O4 -145.3(3)
C34 O5 K1 O4 -16.0(3)
C35 O5 K1 O3 -164.5(3)
C34 O5 K1 O3 -35.2(3)
C35 O5 K1 F1 -85.0(3)
C34 O5 K1 F1 44.2(3)
C35 O5 K1 O1 42.4(3)
C34 O5 K1 O1 171.7(3)
C35 O5 K1 O6 19.5(3)
C34 O5 K1 O6 148.8(3)
C35 O5 K1 O2 104.1(6)
C34 O5 K1 O2 -126.6(5)
C35 O5 K1 C31 -148.4(3)
C34 O5 K1 C31 -19.2(3)
O3 C31 K1 O7 -60.8(3)
C32 C31 K1 O7 64.3(3)
O3 C31 K1 O4 -145.5(3)
C32 C31 K1 O4 -20.4(2)
C32 C31 K1 O3 125.1(4)
O3 C31 K1 F1 118.2(3)
C32 C31 K1 F1 -116.6(3)
O3 C31 K1 O1 23.2(3)
C32 C31 K1 O1 148.3(2)
O3 C31 K1 O6 -171.6(3)
C32 C31 K1 O6 -46.5(4)
O3 C31 K1 O2 27.4(2)
C32 C31 K1 O2 152.5(3)
O3 C31 K1 O5 -141.5(2)
C32 C31 K1 O5 -16.3(3)
C84 O14 K2 F3 -145.1(4)
C81 O14 K2 F3 31.2(8)
C84 O14 K2 O11 -82.8(5)
C81 O14 K2 O11 93.6(6)
C84 O14 K2 O10 -145.6(5)
C81 O14 K2 O10 30.8(6)
C84 O14 K2 O8 95.4(5)
C81 O14 K2 O8 -88.2(7)
C84 O14 K2 O9 154.5(5)
C81 O14 K2 O9 -29.1(7)
C84 O14 K2 O13 35.7(5)
C81 O14 K2 O13 -147.9(7)
C84 O14 K2 O12 -22.1(5)
C81 O14 K2 O12 154.3(7)
Si2 F3 K2 O14 147.9(2)
Si2 F3 K2 O11 85.62(19)
Si2 F3 K2 O10 148.4(2)
Si2 F3 K2 O8 -95.3(2)
Si2 F3 K2 O9 -146.6(2)
Si2 F3 K2 O13 -33.0(2)
Si2 F3 K2 O12 31.4(2)
C74 O11 K2 O14 -65.6(3)
C75 O11 K2 O14 64.1(3)
C74 O11 K2 F3 90.8(3)
C75 O11 K2 F3 -139.5(3)
C74 O11 K2 O10 16.6(3)
C75 O11 K2 O10 146.4(3)
C74 O11 K2 O8 -81.5(13)
C75 O11 K2 O8 48.2(13)
C74 O11 K2 O9 27.4(3)
C75 O11 K2 O9 157.1(3)
C74 O11 K2 O13 -160.5(3)
C75 O11 K2 O13 -30.8(3)
C74 O11 K2 O12 -149.1(3)
C75 O11 K2 O12 -19.3(3)
C73 O10 K2 O14 107.1(3)
C72 O10 K2 O14 -126.7(4)
C73 O10 K2 F3 -72.7(3)
C72 O10 K2 F3 53.5(4)
C73 O10 K2 O11 19.1(3)
C72 O10 K2 O11 145.3(4)
C73 O10 K2 O8 -168.3(3)
C72 O10 K2 O8 -42.1(4)
C73 O10 K2 O9 -150.6(3)
C72 O10 K2 O9 -24.4(4)
C73 O10 K2 O13 136(2)
C72 O10 K2 O13 -98(2)
C73 O10 K2 O12 33.5(3)
C72 O10 K2 O12 159.8(4)
C69 O8 K2 O14 107.9(4)
C80 O8 K2 O14 -116.1(4)
C69 O8 K2 F3 -48.5(4)
C80 O8 K2 F3 87.6(4)
C69 O8 K2 O11 123.7(11)
C80 O8 K2 O11 -100.3(12)
C69 O8 K2 O10 29.0(4)
C80 O8 K2 O10 165.0(4)
C69 O8 K2 O9 11.0(3)
C80 O8 K2 O9 147.0(4)
C69 O8 K2 O13 -153.6(4)
C80 O8 K2 O13 -17.6(4)
C69 O8 K2 O12 -172.0(3)
C80 O8 K2 O12 -36.0(4)
C71 O9 K2 O14 63.7(4)
C70 O9 K2 O14 -63.0(4)
C71 O9 K2 F3 -92.0(4)
C70 O9 K2 F3 141.3(3)
C71 O9 K2 O11 -22.6(4)
C70 O9 K2 O11 -149.3(3)
C71 O9 K2 O10 -11.8(4)
C70 O9 K2 O10 -138.5(4)
C71 O9 K2 O8 150.2(4)
C70 O9 K2 O8 23.5(3)
C71 O9 K2 O13 165.2(4)
C70 O9 K2 O13 38.5(4)
C71 O9 K2 O12 113.2(16)
C70 O9 K2 O12 -13.5(17)
C78 O13 K2 O14 -65.3(4)
C79 O13 K2 O14 69.3(4)
C78 O13 K2 F3 115.1(4)
C79 O13 K2 F3 -110.3(4)
C78 O13 K2 O11 21.5(5)
C79 O13 K2 O11 156.1(4)
C78 O13 K2 O10 -94(2)
C79 O13 K2 O10 40(3)
C78 O13 K2 O8 -151.0(5)
C79 O13 K2 O8 -16.4(4)
C78 O13 K2 O9 -166.0(4)
C79 O13 K2 O9 -31.3(4)
C78 O13 K2 O12 10.0(4)
C79 O13 K2 O12 144.6(4)
C77 O12 K2 O14 128.0(4)
C76 O12 K2 O14 -103.1(3)
C77 O12 K2 F3 -76.0(4)
C76 O12 K2 F3 52.9(3)
C77 O12 K2 O11 -144.3(4)
C76 O12 K2 O11 -15.4(3)
C77 O12 K2 O10 -159.0(3)
C76 O12 K2 O10 -30.1(3)
C77 O12 K2 O8 42.5(4)
C76 O12 K2 O8 171.4(3)
C77 O12 K2 O9 78.0(16)
C76 O12 K2 O9 -153.1(15)
C77 O12 K2 O13 24.1(3)
C76 O12 K2 O13 153.0(3)
C84 O14 C81 C82 30.3(9)
K2 O14 C81 C82 -146.7(5)
O14 C81 C82 C83 -11.0(9)
C81 C82 C83 C84 -11.0(9)
C81 O14 C84 C83 -36.9(8)
K2 O14 C84 C83 140.1(5)
C82 C83 C84 O14 29.3(8)
